data_7250205
loop_
_publ_author_name
'Zhao, Baiwen'
'Clarkson, Guy J.'
'Liu, Jie'
'Le, Thi Huong'
'Marrot, J\'er\^ome'
'Millange, Franck'
'Frigoli, Michel'
'Walton, Richard I.'

_publ_section_title
;
 Structural variety in calcium metal--organic frameworks with a tetratopic
 carboxylate ligand
;
_journal_issue 18
_journal_name_full CrystEngComm
_journal_page_first 2830
_journal_page_last 2840
_journal_paper_doi 10.1039/D5CE00145E
_journal_volume 27
_journal_year 2025
_chemical_formula_moiety 'C114 H74 Ca5 O32, 2(H2 O), 9.8(O)'
_chemical_formula_sum 'C114 H78 Ca5 O43.8'
_chemical_formula_weight 2348.96
_space_group_crystal_system triclinic
_space_group_IT_number 2
_space_group_name_Hall '-P 1'
_space_group_name_H-M_alt 'P -1'
_atom_sites_solution_hydrogens mixed
_audit_creation_date 2025-03-03
_audit_creation_method
;
Olex2 1.5
(compiled 2025.02.27 svn.r83f5de26 for OlexSys, GUI svn.r7172)
;
_audit_update_record
;
2025-03-03 deposited with the CCDC.	2025-03-31 downloaded from the CCDC.
;
_cell_angle_alpha 99.017(2)
_cell_angle_beta 91.928(2)
_cell_angle_gamma 99.224(3)
_cell_formula_units_Z 1
_cell_length_a 11.0429(4)
_cell_length_b 14.6332(5)
_cell_length_c 18.2349(4)
_cell_measurement_reflns_used 15898
_cell_measurement_temperature 100.00(10)
_cell_measurement_theta_max 78.3730
_cell_measurement_theta_min 3.0770
_cell_volume 2867.36(16)
_computing_cell_refinement 'CrysAlisPro 1.171.42.84a (Rigaku OD, 2023)'
_computing_data_collection 'CrysAlisPro 1.171.42.84a (Rigaku OD, 2023)'
_computing_data_reduction 'CrysAlisPro 1.171.42.84a (Rigaku OD, 2023)'
_computing_molecular_graphics 'Olex2 1.5 (Dolomanov et al., 2009)'
_computing_publication_material 'Olex2 1.5 (Dolomanov et al., 2009)'
_computing_structure_refinement 'SHELXL 2019/3 (Sheldrick, 2015)'
_computing_structure_solution 'SHELXT  (Sheldrick, 2015)'
_diffrn_ambient_temperature 100.15
_diffrn_detector_area_resol_mean 10.0000
_diffrn_detector_type HyPix
_diffrn_measured_fraction_theta_full 0.997
_diffrn_measured_fraction_theta_max 0.997
_diffrn_measurement_details
;
List of Runs (angles in degrees, time in seconds):

  # Type    Start    End  Width  t~exp~   \w     \q     \k     \f   Frames
#--------------------------------------------------------------------------
  1  \w    -79.00  25.00   0.50    5.00    --  -47.37  96.00  41.00  208
  2  \w     -7.00  79.00   0.50    5.00    --   47.37 -96.00 -67.00  172
  3  \w   -163.00 -84.00   0.50   20.00    --  -91.75 -96.00 -67.00  158
  4  \w    -79.00 -19.00   0.50   20.00    --  -91.75  96.00  41.00  120
  5  \w    106.00 178.00   0.50   20.00    --  113.25  96.00  41.00  144
  6  \w     42.00 105.00   0.50   20.00    --  113.25 -96.00 -67.00  126
  7  \w    -14.00  29.00   0.50    5.00    --   18.00  96.00 146.64   86
  8  \w    -16.00  18.00   0.50    5.00    --   18.00 101.00  -6.65   68
  9  \w     -3.00  27.00   0.50    5.00    --   30.00  98.00-116.77   60
 10  \w      7.00  34.00   0.50    5.00    --   38.00  94.00  -1.52   54
 11  \w     14.00  43.00   0.50    5.00    --   42.00  88.00-139.66   58
 12  \w     14.00  43.00   0.50    5.00    --   42.00  88.00 108.05   58
 13  \w     14.00  43.00   0.50    5.00    --   42.00  89.00 -95.53   58
 14  \w     17.00  43.00   0.50    5.00    --   46.00  90.00 120.98   52
 15  \w     17.00  43.00   0.50    5.00    --   46.00  90.00-145.41   52
 16  \w   -120.00 -35.00   0.50    5.00    --  -47.37 -37.00 -60.00  170
 17  \w   -122.00 -35.00   0.50    5.00    --  -47.37 -19.00  60.00  174
 18  \w   -119.00 -25.00   0.50    5.00    --  -47.37 -77.00 -60.00  188
 19  \w   -122.00 -35.00   0.50    5.00    --  -47.37 -19.00 150.00  174
 20  \w   -122.00 -35.00   0.50    5.00    --  -47.37 -19.00   0.00  174
 21  \w    -24.00  62.00   0.50    5.00    --   47.37 -57.00 -60.00  172
 22  \w     25.00 120.00   0.50    5.00    --   47.37  77.00  60.00  190
 23  \w     32.00 126.00   0.50    5.00    --   54.00  76.00 -66.74  188
 24  \w     35.00 131.00   0.50    5.00    --   58.00  77.00-139.74  192
 25  \w     37.00  67.00   0.50    5.00    --   58.00  72.00 129.16   60
 26  \w     36.00  61.00   0.50    5.00    --   58.00  77.00   4.40   50
 27  \w     35.00  61.00   0.50    5.00    --   58.00  77.00  71.79   52
 28  \w    103.00 129.00   0.50    5.00    --   62.00  72.00  27.62   52
 29  \w     39.00  65.00   0.50    5.00    --   62.00  77.00 161.25   52
 30  \w     40.00  66.00   0.50    5.00    --   62.00  75.00 134.96   52
 31  \w     41.00  67.00   0.50    5.00    --   62.00  72.00  27.62   52
 32  \w     41.00  69.00   0.50    5.00    --   62.00  73.00  39.82   56
 33  \w     39.00  66.00   0.50    5.00    --   62.00  77.00 -26.23   54
 34  \w     44.00  69.00   0.50    5.00    --   66.00  77.00-101.72   50
 35  \w     45.00  70.00   0.50    5.00    --   66.00  76.00 -58.88   50
 36  \w     43.00  80.00   0.50    5.00    --   66.00  77.00-112.31   74
 37  \w    111.00 138.00   0.50    5.00    --   66.00  77.00-101.72   54
 38  \w     44.00  80.00   0.50    5.00    --   66.00  76.00 133.34   72
 39  \w    -78.00 -51.00   0.50   20.00    --  -70.00 -67.00-111.59   54
 40  \w     49.00  80.00   0.50    5.00    --   70.00  75.00-150.46   62
 41  \w    -76.00 -50.00   0.50   20.00    --  -70.00 -69.00  -1.55   52
 42  \w     47.00  73.00   0.50    5.00    --   70.00  77.00 166.10   52
 43  \w     48.00  73.00   0.50    5.00    --   70.00  77.00  55.36   50
 44  \w     47.00  74.00   0.50    5.00    --   70.00  77.00-171.69   54
 45  \w     49.00  75.00   0.50    5.00    --   70.00  74.00  84.96   52
 46  \w    -79.00 -53.00   0.50   20.00    --  -74.00 -73.00 -40.00   52
 47  \w   -145.00-110.00   0.50   20.00    --  -74.00 -73.00 -57.69   70
 48  \w    -79.00 -53.00   0.50   20.00    --  -74.00 -73.00 -57.69   52
 49  \w    -81.00 -55.00   0.50   20.00    --  -78.00 -77.00 -56.70   52
 50  \w    -81.00 -56.00   0.50   20.00    --  -78.00 -74.00 176.45   50
 51  \w   -140.00-115.00   0.50   20.00    --  -78.00 -74.00 176.45   50
 52  \w    -81.00 -55.00   0.50   20.00    --  -78.00 -77.00  -9.66   52
 53  \w    -83.00 -57.00   0.50   20.00    --  -78.00 -72.00  21.97   52
 54  \w    -84.00 -57.00   0.50   20.00    --  -78.00 -73.00-138.50   54
 55  \w    -81.00 -55.00   0.50   20.00    --  -78.00 -76.00  98.37   52
 56  \w    -88.00 -62.00   0.50   20.00    --  -82.00 -71.00  50.73   52
 57  \w    -86.00 -60.00   0.50   20.00    --  -82.00 -74.00-113.33   52
 58  \w    -90.00 -63.00   0.50   20.00    --  -82.00 -71.00 130.43   54
 59  \w    -86.00 -61.00   0.50   20.00    --  -82.00 -72.00 -66.45   50
 60  \w    -94.00 -62.00   0.50   20.00    --  -82.00 -69.00 -96.27   64
 61  \w    -88.00 -61.00   0.50   20.00    --  -82.00 -73.00 -74.44   54
 62  \w   -154.00-126.00   0.50   20.00    --  -82.00 -73.00 -74.44   56
 63  \w    -93.00 -66.00   0.50   20.00    --  -86.00 -70.00-101.04   54
 64  \w    -94.00 -68.00   0.50   20.00    --  -90.00 -74.00 132.57   52
 65  \w    -94.00 -69.00   0.50   20.00    --  -91.75 -77.00-150.00   50
 66  \w    -94.00 -69.00   0.50   20.00    --  -91.75 -76.00  43.23   50
 67  \w   -162.00-120.00   0.50   20.00    --  -91.75 -76.00  43.23   84
 68  \w    -94.00 -69.00   0.50   20.00    --  -91.75 -77.00  60.00   50
 69  \w    -99.00 -72.00   0.50   20.00    --  -91.75 -71.00-140.09   54
 70  \w   -163.00-114.00   0.50   20.00    --  -91.75 -77.00  60.00   98
 71  \w    -94.00 -69.00   0.50   20.00    --  -91.75 -77.00-120.00   50
 72  \w   -100.00 -73.00   0.50   20.00    --  -91.75 -66.00  68.69   54
 73  \w    -97.00 -71.00   0.50   20.00    --  -91.75 -71.00-172.71   52
 74  \w   -157.00-131.00   0.50   20.00    --  -91.75 -71.00-140.09   52
 75  \w   -162.00-137.00   0.50   20.00    --  -91.75 -71.00-172.71   50
 76  \w    -97.00 -70.00   0.50   20.00    --  -91.75 -77.00 -90.00   54
 77  \w    -99.00 -72.00   0.50   20.00    --  -91.75 -71.00  -1.73   54
 78  \w    -97.00 -71.00   0.50   20.00    --  -91.75 -73.00-178.78   52
 79  \w   -145.00-119.00   0.50   20.00    --  -91.75 -73.00-178.78   52
 80  \w    -95.00 -69.00   0.50   20.00    --  -91.75 -77.00  30.00   52
 81  \w    -96.00 -70.00   0.50   20.00    --  -91.75 -74.00  -7.31   52
 82  \w   -162.00-136.00   0.50   20.00    --  -91.75 -74.00  -7.31   52
 83  \w    -97.00 -70.00   0.50   20.00    --  -91.75 -75.00 168.39   54
 84  \w    -96.00 -70.00   0.50   20.00    --  -91.75 -74.00-148.67   52
 85  \w    -95.00 -70.00   0.50   20.00    --  -91.75 -75.00  10.88   50
 86  \w    -96.00 -70.00   0.50   20.00    --  -91.75 -74.00 154.64   52
 87  \w   -162.00-135.00   0.50   20.00    --  -91.75 -75.00  10.88   54
 88  \w   -100.00 -74.00   0.50   20.00    --  -91.75 -75.00 -36.09   52
 89  \w    -94.00 -69.00   0.50   20.00    --  -91.75 -77.00 -60.00   50
 90  \w    -96.00 -70.00   0.50   20.00    --  -91.75 -77.00 120.00   52
 91  \w    -95.00 -69.00   0.50   20.00    --  -91.75 -77.00  90.00   52
 92  \w   -162.00-125.00   0.50   20.00    --  -91.75 -75.00 -36.09   74
 93  \w    -96.00 -70.00   0.50   20.00    --  -91.75 -75.00 -20.02   52
 94  \w   -157.00-131.00   0.50   20.00    --  -91.75 -77.00 -60.00   52
 95  \w    -97.00 -71.00   0.50   20.00    --  -91.75 -72.00-109.70   52
 96  \w   -163.00-132.00   0.50   20.00    --  -91.75 -72.00-109.70   62
 97  \w    -97.00 -71.00   0.50   20.00    --  -91.75 -71.00  86.62   52
 98  \w    -97.00 -71.00   0.50   20.00    --  -91.75 -73.00  62.06   52
 99  \w   -108.00 -74.00   0.50   20.00    --  -91.75 -65.00  90.54   68
100  \w    116.00 178.00   0.50   20.00    --  113.25 125.00  60.00  124
101  \w     81.00 109.00   0.50   20.00    --  113.25-125.00-150.00   56
102  \w    150.00 177.00   0.50   20.00    --  113.25  77.00 -60.00   54
103  \w     43.00  78.00   0.50   20.00    --  113.25-125.00-150.00   70
104  \w     91.00 148.00   0.50   20.00    --  113.25  77.00 -60.00  114
105  \w     70.00 105.00   0.50   20.00    --  113.25 -94.00 150.00   70
106  \w    102.00 161.00   0.50   20.00    --  113.25  61.00 120.00  118
107  \w     99.00 177.00   0.50   20.00    --  113.25  61.00-180.00  156
108  \w     97.00 153.00   0.50   20.00    --  113.25  61.00 150.00  112
109  \w     42.00 106.00   0.50   20.00    --  113.25 -94.00   0.00  128
110  \w     42.00  68.00   0.50   20.00    --  113.25 -94.00 150.00   52
111  \w     42.00  96.00   0.50   20.00    --  113.25-125.00 -90.00  108
112  \w     43.00  88.00   0.50   20.00    --  113.25-125.00  60.00   90
113  \w     73.00 111.00   0.50   20.00    --  113.25-125.00-180.00   76
114  \w     42.00  69.00   0.50   20.00    --  113.25-125.00-180.00   54
115  \w     91.00 128.00   0.50   20.00    --  113.25  77.00  90.00   74
116  \w     99.00 171.00   0.50   20.00    --  113.25  61.00 -60.00  144
117  \w    146.00 176.00   0.50   20.00    --  113.25  77.00  30.00   60
118  \w     43.00 105.00   0.50   20.00    --  113.25 -94.00 -30.00  124
119  \w     96.00 138.00   0.50   20.00    --  113.25  77.00  30.00   84
120  \w     92.00 136.00   0.50   20.00    --  113.25  77.00-150.00   88
121  \w     91.00 119.00   0.50   20.00    --  113.25  77.00 -30.00   56
122  \w     73.00 106.00   0.50   20.00    --  113.25 -94.00-120.00   66
123  \w    153.00 178.00   0.50   20.00    --  113.25  77.00-120.00   50
124  \w    142.00 173.00   0.50   20.00    --  113.25  77.00 150.00   62
125  \w     42.00  72.00   0.50   20.00    --  113.25 -61.00-180.00   60
126  \w     43.00 106.00   0.50   20.00    --  113.25 -94.00 -90.00  126
127  \w     92.00 140.00   0.50   20.00    --  113.25  77.00-120.00   96
128  \w     43.00  72.00   0.50   20.00    --  113.25 -61.00  30.00   58
129  \w    105.00 133.00   0.50   20.00    --  113.25  61.00  60.00   56
130  \w     97.00 167.00   0.50   20.00    --  113.25  61.00-120.00  140
131  \w     98.00 171.00   0.50   20.00    --  113.25  61.00  90.00  146
132  \w     92.00 118.00   0.50   20.00    --  113.25  77.00 150.00   52
133  \w     98.00 176.00   0.50   20.00    --  113.25  61.00 -30.00  156
134  \w    135.00 170.00   0.50   20.00    --  113.25  61.00-150.00   70
135  \w    123.00 176.00   0.50   20.00    --  113.25  77.00  60.00  106
136  \w    100.00 131.00   0.50   20.00    --  113.25  61.00-150.00   62
137  \w     43.00 106.00   0.50   20.00    --  113.25 -94.00  90.00  126
138  \w     91.00 118.00   0.50   20.00    --  113.25  77.00  60.00   54
139  \w     47.00 105.00   0.50   20.00    --  113.25 -94.00-150.00  116
140  \w     91.00 133.00   0.50   20.00    --  113.25  77.00-180.00   84
141  \w     97.00 144.00   0.50   20.00    --  113.25  61.00 -90.00   94
142  \w    151.00 178.00   0.50   20.00    --  113.25  77.00   0.00   54
143  \w     91.00 140.00   0.50   20.00    --  113.25  77.00   0.00   98
144  \w     83.00 110.00   0.50   20.00    --  113.25-125.00  90.00   54
145  \w     42.00  68.00   0.50   20.00    --  113.25-125.00  90.00   52
146  \w     93.00 174.00   0.50   20.00    --  113.25  77.00 120.00  162
147  \w     97.00 168.00   0.50   20.00    --  113.25  61.00  30.00  142
148  \w     42.00  55.00   0.50   20.00    --  113.25-125.00 150.00   26
;
_diffrn_measurement_device 'four-circle diffractometer'
_diffrn_measurement_device_type 'XtaLAB Synergy, Dualflex, HyPix'
_diffrn_measurement_method '\w scans'
_diffrn_radiation_type CuK\a
_diffrn_radiation_wavelength 1.54184
_diffrn_reflns_av_R_equivalents 0.0797
_diffrn_reflns_av_unetI/netI 0.0354
_diffrn_reflns_Laue_measured_fraction_full 0.997
_diffrn_reflns_Laue_measured_fraction_max 0.997
_diffrn_reflns_limit_h_max 12
_diffrn_reflns_limit_h_min -12
_diffrn_reflns_limit_k_max 17
_diffrn_reflns_limit_k_min -17
_diffrn_reflns_limit_l_max 21
_diffrn_reflns_limit_l_min -21
_diffrn_reflns_number 81559
_diffrn_reflns_point_group_measured_fraction_full 0.997
_diffrn_reflns_point_group_measured_fraction_max 0.997
_diffrn_reflns_theta_full 65.089
_diffrn_reflns_theta_max 65.089
_diffrn_reflns_theta_min 3.102
_exptl_absorpt_coefficient_mu 2.794
_exptl_absorpt_correction_T_max 1.00000
_exptl_absorpt_correction_T_min 1.00000
_exptl_absorpt_correction_type sphere
_exptl_absorpt_process_details
;
CrysAlisPro 1.171.42.84a (Rigaku Oxford Diffraction, 2023)
Spherical absorption correction
using equivalent radius and absorption coefficient.
Empirical absorption correction using spherical harmonics,
implemented in SCALE3 ABSPACK scaling algorithm.
;
_exptl_crystal_colour colourless
_exptl_crystal_colour_primary colourless
_exptl_crystal_density_diffrn 1.360
_exptl_crystal_description plate
_exptl_crystal_F_000 1212
_exptl_crystal_size_max 0.2
_exptl_crystal_size_mid 0.1
_exptl_crystal_size_min 0.02
_exptl_crystal_size_rad 0.400
_refine_diff_density_max 0.973
_refine_diff_density_min -1.002
_refine_diff_density_rms 0.102
_refine_ls_extinction_method none
_refine_ls_goodness_of_fit_ref 1.045
_refine_ls_hydrogen_treatment constr
_refine_ls_matrix_type full
_refine_ls_number_parameters 795
_refine_ls_number_reflns 9740
_refine_ls_number_restraints 44
_refine_ls_restrained_S_all 1.050
_refine_ls_R_factor_all 0.0892
_refine_ls_R_factor_gt 0.0749
_refine_ls_shift/su_max 0.001
_refine_ls_shift/su_mean 0.000
_refine_ls_structure_factor_coef Fsqd
_refine_ls_weighting_details 'w=1/[\s^2^(Fo^2^)+(0.1494P)^2^+3.9564P] where P=(Fo^2^+2Fc^2^)/3'
_refine_ls_weighting_scheme calc
_refine_ls_wR_factor_gt 0.2173
_refine_ls_wR_factor_ref 0.2319
_reflns_Friedel_coverage 0.000
_reflns_number_gt 7870
_reflns_number_total 9740
_reflns_threshold_expression 'I > 2\s(I)'
_cod_data_source_file d5ce00145e2.cif
_cod_data_source_block bwx1ca
_cod_depositor_comments 'Adding full bibliography for 7250204--7250207.cif.'
_cod_original_formula_sum 'C114 H78 Ca5 O43.80'
_cod_database_code 7250205
_shelx_shelxl_version_number 2019/3
_chemical_oxdiff_formula 'C20 H20 O4 Ca'
_chemical_oxdiff_usercomment 'C20 H20 O4 Ca colourless block bwx13'
_shelx_space_group_comment
;
The symmetry employed for this shelxl refinement is uniquely defined
by the following loop, which should always be used as a source of
symmetry information in preference to the above space-group names.
They are only intended as comments.
;
_shelx_estimated_absorpt_t_max 0.946
_shelx_estimated_absorpt_t_min 0.605
_olex2_refinement_description
;
1. Fixed Uiso
 At 1.2 times of:
  All C(H) groups
 At 1.5 times of:
  All O(H) groups, All O(H,H) groups
2. Restrained distances
 Ca3-O2 \\sim Ca3-O20 \\sim Ca1-O22
 with sigma of 0.002
 O15-C13 \\sim O18-C57
 with sigma of 0.002
 O6-C13 \\sim O12-C57
 with sigma of 0.002
 Ca3-O15 \\sim Ca3-O15A
 with sigma of 0.02
 O15-C13 \\sim O15A-C13
 with sigma of 0.02
 O8-C1 \\sim O18-C57
 with sigma of 0.02
3. Rigid bond restraints
 O2, O20
 with sigma for 1-2 distances of 0.02 and sigma for 1-3 distances of 0.02
 O15, O6
 with sigma for 1-2 distances of 0.002 and sigma for 1-3 distances of 0.002
4. Uiso/Uaniso restraints and constraints
O2 \\sim O20: within 2A with sigma of 0.02 and sigma for terminal atoms of 0.04
within 2A
O20 \\sim O2: within 2A with sigma of 0.002 and sigma for terminal atoms of
0.004 within 2A
O15 \\sim O6: within 2A with sigma of 0.002 and sigma for terminal atoms of
0.004 within 2A
O25 \\sim O11 \\sim O24 \\sim O26 \\sim O27: within 2A with sigma of 0.002 and
sigma for terminal atoms of 0.004 within 2A
O15A \\sim O15 \\sim O6: within 2A with sigma of 0.02 and sigma for terminal
atoms of 0.04 within 2A
Uanis(O25) \\sim Ueq: with sigma of 0.02 and sigma for terminal atoms of 0.04
Uanis(O26) \\sim Ueq: with sigma of 0.1 and sigma for terminal atoms of 0.2
Uanis(O25) \\sim Ueq, Uanis(O11) \\sim Ueq, Uanis(O26) \\sim Ueq, Uanis(O27)
\\sim Ueq: with sigma of 0.02 and sigma for terminal atoms of 0.04
5. Rigid body (RIGU) restrains
 O15, O6
 with sigma for 1-2 distances of 0.002 and sigma for 1-3 distances of 0.002
 O15, O15A
 with sigma for 1-2 distances of 0.02 and sigma for 1-3 distances of 0.02
6. Others
 Sof(O15A)=1-FVAR(1)
 Sof(O15)=FVAR(1)
 Fixed Sof: O17(0.65) O9(0.5) O19(0.8) O5(0.35) O21(0.5) O11(0.5) O24(0.5)
 O25(0.5) O26(0.1) O27(0.5)
7.a Free rotating group:
 O3(H3A,H3B)
7.b Rotating group:
 O20(H20A,H20B), O22(H22A,H22B), O2(H2A,H2B)
7.c Aromatic/amide H refined with riding coordinates:
 C14(H14), C16(H16), C26(H26), C30(H30), C34(H34), C38(H38), C40(H40),
 C46(H46), C48(H48), C52(H52), C29(H29), C31(H31), C33(H33), C17(H17), C35(H35),
  C9(H9), C19(H19), C39(H39), C41(H41), C21(H21), C43(H43), C11(H11), C45(H45),
 C23(H23), C47(H47), C49(H49), C25(H25), C51(H51), C53(H53), C55(H55)
7.d Idealised tetrahedral OH refined as rotating group:
 O7(H7)
;
_olex2_submission_special_instructions 'No special instructions were received'
_oxdiff_exptl_absorpt_empirical_details
;
Empirical correction (ABSPACK) includes:
- Absorption correction using spherical harmonics
- Frame scaling
;
_oxdiff_exptl_absorpt_empirical_full_max 1.774
_oxdiff_exptl_absorpt_empirical_full_min 0.648

loop_
_space_group_symop_operation_xyz
'x, y, z'
'-x, -y, -z'

loop_
_atom_site_label
_atom_site_type_symbol
_atom_site_fract_x
_atom_site_fract_y
_atom_site_fract_z
_atom_site_U_iso_or_equiv
_atom_site_adp_type
_atom_site_occupancy
_atom_site_site_symmetry_order
_atom_site_calc_flag
_atom_site_refinement_flags_posn
_atom_site_refinement_flags_adp
_atom_site_refinement_flags_occupancy
_atom_site_disorder_assembly
_atom_site_disorder_group
Ca2 Ca 0.500000 0.500000 0.000000 0.0321(3) Uani 1 2 d S . P . .
Ca1 Ca 1.38280(7) 0.06600(6) 1.05421(4) 0.0324(2) Uani 1 1 d D . . . .
Ca3 Ca 0.50477(8) 0.32956(6) 0.11836(4) 0.0351(2) Uani 1 1 d D . . . .
O1 O 1.3659(3) 0.20970(19) 1.01594(14) 0.0347(6) Uani 1 1 d . . . . .
O4 O 1.5455(3) 0.0886(2) 0.96513(15) 0.0369(6) Uani 1 1 d . . . . .
O6 O 0.5084(3) 0.5187(2) 0.13229(14) 0.0403(7) Uani 1 1 d D . . . .
O8 O 1.3835(3) 0.36062(19) 1.01256(15) 0.0387(7) Uani 1 1 d D . . . .
O10 O 0.5753(3) 0.0691(2) 0.12325(15) 0.0415(7) Uani 1 1 d . . . . .
O12 O 1.3037(3) 0.0088(2) 0.16551(16) 0.0408(7) Uani 1 1 d D . . . .
O14 O 0.4987(3) 0.1943(2) 0.16812(16) 0.0417(7) Uani 1 1 d . . . . .
O16 O 0.6495(3) 0.4101(2) 1.01196(16) 0.0448(7) Uani 1 1 d . . . . .
O18 O 1.2128(3) 0.1153(2) 0.12302(15) 0.0416(7) Uani 1 1 d D . . . .
O20 O 0.2959(2) 0.3111(2) 0.15798(17) 0.0495(8) Uani 1 1 d D . . . .
H20A H 0.274861 0.255112 0.169129 0.074 Uiso 1 1 d R U . . .
H20B H 0.293268 0.348866 0.199709 0.074 Uiso 1 1 d R U . . .
O22 O 1.2367(3) -0.0287(2) 0.96020(16) 0.0475(8) Uani 1 1 d D . . . .
H22A H 1.204427 0.007998 0.934776 0.071 Uiso 1 1 d R U . . .
H22B H 1.175010 -0.056927 0.981183 0.071 Uiso 1 1 d R U . . .
O23 O 0.6456(3) 0.2660(2) 1.03230(18) 0.0502(8) Uani 1 1 d . . . . .
O3 O 1.5434(3) 0.1187(2) 0.81521(18) 0.0483(8) Uani 1 1 d G . . . .
H3A H 1.602866 0.087213 0.804679 0.072 Uiso 1 1 d G U . . .
H3B H 1.514629 0.099692 0.855076 0.072 Uiso 1 1 d G U . . .
O13 O 0.1986(4) 1.4136(3) 0.2864(2) 0.0659(10) Uani 1 1 d . . . . .
O7 O 0.1178(5) 1.4601(3) 0.3933(2) 0.0790(13) Uani 1 1 d . . . . .
H7 H 0.084836 1.493013 0.367322 0.118 Uiso 1 1 calc R U . . .
C1 C 1.3409(4) 0.2755(3) 0.9857(2) 0.0332(9) Uani 1 1 d D . . . .
C4 C 0.5248(4) 0.7563(3) 0.3713(2) 0.0369(9) Uani 1 1 d . . . . .
C6 C 1.1083(4) 0.2237(3) 0.7857(2) 0.0372(9) Uani 1 1 d . . . . .
C8 C 0.8507(4) 0.2587(3) 0.7909(2) 0.0379(9) Uani 1 1 d . . . . .
C10 C 0.9804(4) 0.1329(3) 0.4459(2) 0.0386(9) Uani 1 1 d . . . . .
C12 C 0.5286(4) 0.8405(3) 0.4300(2) 0.0375(9) Uani 1 1 d . . . . .
C14 C 0.8556(4) 0.2059(3) 0.8489(2) 0.0373(9) Uani 1 1 d . . . . .
H14 H 0.897488 0.153578 0.842813 0.045 Uiso 1 1 calc R U . . .
C16 C 1.2315(4) 0.1674(3) 0.8747(2) 0.0375(9) Uani 1 1 d . . . . .
H16 H 1.263878 0.117229 0.891205 0.045 Uiso 1 1 calc R U . . .
C18 C 0.4825(4) 0.9998(3) 0.4621(2) 0.0391(9) Uani 1 1 d . . . . .
C20 C 1.0008(4) 0.1659(3) 0.5814(2) 0.0384(9) Uani 1 1 d . . . . .
C22 C 0.6758(4) 0.3294(3) 0.9943(2) 0.0372(9) Uani 1 1 d . . . . .
C24 C 0.8811(4) 0.1914(3) 0.5836(2) 0.0420(10) Uani 1 1 d . . . . .
C26 C 1.1166(4) 0.0442(3) 0.3645(2) 0.0403(10) Uani 1 1 d . . . . .
H26 H 1.126154 0.007373 0.402213 0.048 Uiso 1 1 calc R U . . .
C28 C 1.2584(4) 0.2575(3) 0.9160(2) 0.0348(9) Uani 1 1 d . . . . .
C30 C 1.0451(4) 0.1357(3) 0.5123(2) 0.0398(10) Uani 1 1 d . . . . .
H30 H 1.123167 0.116212 0.511158 0.048 Uiso 1 1 calc R U . . .
C32 C 1.1640(4) 0.0815(3) 0.2436(2) 0.0391(10) Uani 1 1 d . . . . .
C34 C 0.5575(4) 0.6904(3) 0.2446(2) 0.0366(9) Uani 1 1 d . . . . .
H34 H 0.583404 0.699314 0.196749 0.044 Uiso 1 1 calc R U . . .
C36 C 0.7415(4) 0.3073(3) 0.9249(2) 0.0374(9) Uani 1 1 d . . . . .
C38 C 1.0701(4) 0.1756(3) 0.6497(2) 0.0395(10) Uani 1 1 d . . . . .
H38 H 1.149768 0.158855 0.649044 0.047 Uiso 1 1 calc R U . . .
C40 C 1.1365(4) 0.3143(3) 0.8280(2) 0.0403(10) Uani 1 1 d . . . . .
H40 H 1.103473 0.364554 0.812109 0.048 Uiso 1 1 calc R U . . .
C42 C 0.5669(4) 0.1355(3) 0.1754(2) 0.0386(9) Uani 1 1 d . . . . .
C44 C 0.4330(4) 1.1586(3) 0.4931(2) 0.0377(9) Uani 1 1 d . . . . .
C46 C 0.8361(4) 0.2219(3) 0.6537(2) 0.0403(10) Uani 1 1 d . . . . .
H46 H 0.755573 0.236845 0.655316 0.048 Uiso 1 1 calc R U . . .
C48 C 0.5654(4) 0.7672(3) 0.3013(2) 0.0363(9) Uani 1 1 d . . . . .
H48 H 0.599113 0.827975 0.291971 0.044 Uiso 1 1 calc R U . . .
C50 C 1.0414(4) 0.1131(3) 0.3752(2) 0.0395(10) Uani 1 1 d . . . . .
C52 C 1.1571(4) 0.1511(3) 0.8094(2) 0.0383(9) Uani 1 1 d . . . . .
H52 H 1.139646 0.089820 0.780857 0.046 Uiso 1 1 calc R U . . .
C54 C 1.0273(4) 0.2081(3) 0.7166(2) 0.0383(9) Uani 1 1 d . . . . .
C56 C 0.7801(4) 0.1500(3) 0.3793(2) 0.0403(10) Uani 1 1 d . . . . .
C57 C 1.2308(4) 0.0669(3) 0.1741(2) 0.0388(10) Uani 1 1 d D . . . .
C29 C 0.4403(4) 1.0788(3) 0.4424(2) 0.0417(10) Uani 1 1 d . . . . .
H29 H 0.415636 1.077529 0.391750 0.050 Uiso 1 1 calc R U . . .
C15 C 0.3804(4) 1.2342(3) 0.4645(2) 0.0413(10) Uani 1 1 d . . . . .
C31 C 1.0314(4) 0.1671(3) 0.3188(2) 0.0405(10) Uani 1 1 d . . . . .
H31 H 0.982790 0.215433 0.325396 0.049 Uiso 1 1 calc R U . . .
C2 C 0.9047(4) 0.2305(3) 0.7188(2) 0.0391(9) Uani 1 1 d . . . . .
O15 O 0.494(3) 0.4378(4) 0.2271(5) 0.064(4) Uani 0.59(5) 1 d D U P A 1
C33 C 0.7512(4) 0.0662(3) 0.3294(2) 0.0416(10) Uani 1 1 d . . . . .
H33 H 0.779552 0.011659 0.340565 0.050 Uiso 1 1 calc R U . . .
C17 C 1.0908(4) 0.1513(3) 0.2542(2) 0.0410(10) Uani 1 1 d . . . . .
H17 H 1.082015 0.188126 0.216501 0.049 Uiso 1 1 calc R U . . .
C35 C 0.7364(4) 0.2285(3) 0.3628(2) 0.0435(10) Uani 1 1 d . . . . .
H35 H 0.754378 0.285767 0.396765 0.052 Uiso 1 1 calc R U . . .
C9 C 0.8005(4) 0.2289(3) 0.9144(2) 0.0381(9) Uani 1 1 d . . . . .
H9 H 0.802688 0.191581 0.952436 0.046 Uiso 1 1 calc R U . . .
C37 C 0.8579(4) 0.1562(3) 0.4479(2) 0.0421(10) Uani 1 1 d . . . . .
C19 C 0.4739(4) 0.6669(3) 0.3831(2) 0.0432(10) Uani 1 1 d . . . . .
H19 H 0.442495 0.658653 0.429941 0.052 Uiso 1 1 calc R U . . .
C39 C 0.6814(4) 0.0612(3) 0.2636(2) 0.0391(9) Uani 1 1 d . . . . .
H39 H 0.662023 0.003645 0.230013 0.047 Uiso 1 1 calc R U . . .
C5 C 0.6405(4) 0.1406(3) 0.2475(2) 0.0378(9) Uani 1 1 d . . . . .
C41 C 0.8125(4) 0.1839(3) 0.5152(2) 0.0415(10) Uani 1 1 d . . . . .
H41 H 0.731786 0.198682 0.516064 0.050 Uiso 1 1 calc R U . . .
C21 C 1.2111(4) 0.3307(3) 0.8919(2) 0.0406(10) Uani 1 1 d . . . . .
H21 H 1.230548 0.392302 0.919730 0.049 Uiso 1 1 calc R U . . .
C43 C 1.1770(4) 0.0294(3) 0.2997(2) 0.0399(10) Uani 1 1 d . . . . .
H43 H 1.228135 -0.017322 0.293482 0.048 Uiso 1 1 calc R U . . .
C11 C 0.4893(4) 0.9177(3) 0.4102(2) 0.0397(10) Uani 1 1 d . . . . .
H11 H 0.465496 0.916379 0.359471 0.048 Uiso 1 1 calc R U . . .
C45 C 0.7387(4) 0.3611(3) 0.8692(2) 0.0432(10) Uani 1 1 d . . . . .
H45 H 0.700583 0.415308 0.876530 0.052 Uiso 1 1 calc R U . . .
C23 C 0.2944(4) 1.2826(3) 0.5019(3) 0.0438(10) Uani 1 1 d . . . . .
H23 H 0.276785 1.274071 0.551264 0.053 Uiso 1 1 calc R U . . .
C47 C 0.4685(5) 0.5898(3) 0.3275(2) 0.0481(11) Uani 1 1 d . . . . .
H47 H 0.435173 0.528956 0.336848 0.058 Uiso 1 1 calc R U . . .
C3 C 0.5120(5) 0.6011(3) 0.2577(2) 0.0430(10) Uani 1 1 d . . . . .
C49 C 0.7916(4) 0.3360(3) 0.8020(2) 0.0443(10) Uani 1 1 d . . . . .
H49 H 0.786976 0.372343 0.763438 0.053 Uiso 1 1 calc R U . . .
C25 C 0.6662(4) 0.2245(3) 0.2969(2) 0.0427(10) Uani 1 1 d . . . . .
H25 H 0.636448 0.278628 0.286089 0.051 Uiso 1 1 calc R U . . .
C51 C 0.4075(5) 1.2529(3) 0.3932(2) 0.0454(11) Uani 1 1 d . . . . .
H51 H 0.468318 1.223438 0.367808 0.054 Uiso 1 1 calc R U . . .
C13 C 0.5136(5) 0.5148(3) 0.2006(2) 0.0518(12) Uani 1 1 d D . . . .
C53 C 0.3497(5) 1.3119(4) 0.3592(3) 0.0488(11) Uani 1 1 d . . . . .
H53 H 0.370646 1.322971 0.310913 0.059 Uiso 1 1 calc R U . . .
C27 C 0.2604(5) 1.3558(4) 0.3948(3) 0.0502(11) Uani 1 1 d . . . . .
C55 C 0.2351(5) 1.3423(3) 0.4677(3) 0.0498(11) Uani 1 1 d . . . . .
H55 H 0.177014 1.374375 0.493605 0.060 Uiso 1 1 calc R U . . .
C7 C 0.1903(5) 1.4130(4) 0.3528(3) 0.0615(14) Uani 1 1 d . . . . .
O2 O 0.7112(3) 0.3695(5) 0.1766(3) 0.124(2) Uani 1 1 d D . . . .
H2A H 0.749335 0.321208 0.167379 0.186 Uiso 1 1 d R U . . .
H2B H 0.754699 0.412916 0.155746 0.186 Uiso 1 1 d R U . . .
O17 O 0.9996(7) 0.1282(5) 0.0418(4) 0.087(2) Uani 0.65 1 d . . P . .
O9 O 0.9785(7) 0.5479(6) 0.3205(6) 0.086(3) Uani 0.5 1 d . . P . .
O19 O 0.7345(8) 0.4792(6) 0.3300(5) 0.131(3) Uani 0.8 1 d . . P . .
O5 O 0.9813(9) 0.0052(9) 0.0742(6) 0.064(3) Uani 0.35 1 d . . P . .
O21 O 1.0772(12) 0.3233(9) 0.0655(7) 0.111(4) Uani 0.5 1 d . . P . .
O11 O 0.9500(17) 0.4430(15) 0.1339(11) 0.182(5) Uani 0.5 1 d . U P . .
O24 O 0.8595(18) 0.4457(12) 0.4513(9) 0.157(6) Uani 0.5 1 d . . P . .
O25 O 0.9307(17) 0.3268(15) 0.1193(12) 0.183(5) Uani 0.5 1 d . U P . .
O26 O 0.500000 0.500000 0.500000 0.16(2) Uani 0.2 2 d S U P . .
O27 O 0.906(2) 0.5276(14) 0.0201(12) 0.195(8) Uani 0.5 1 d . U P . .
O15A O 0.554(3) 0.4450(9) 0.2219(9) 0.053(6) Uani 0.41(5) 1 d D U P A 2

loop_
_atom_site_aniso_label
_atom_site_aniso_U_11
_atom_site_aniso_U_22
_atom_site_aniso_U_33
_atom_site_aniso_U_23
_atom_site_aniso_U_13
_atom_site_aniso_U_12
Ca2 0.0390(6) 0.0345(6) 0.0214(5) 0.0018(4) -0.0023(4) 0.0052(5)
Ca1 0.0351(4) 0.0396(4) 0.0209(4) 0.0019(3) -0.0025(3) 0.0051(3)
Ca3 0.0420(5) 0.0382(4) 0.0225(4) -0.0006(3) -0.0014(3) 0.0049(3)
O1 0.0393(16) 0.0405(15) 0.0227(13) 0.0022(12) -0.0066(11) 0.0067(12)
O4 0.0405(16) 0.0443(16) 0.0249(13) 0.0026(12) -0.0003(12) 0.0072(12)
O6 0.0463(17) 0.0533(17) 0.0188(13) -0.0027(12) -0.0032(12) 0.0106(14)
O8 0.0471(17) 0.0377(15) 0.0279(14) 0.0030(12) -0.0063(12) 0.0009(13)
O10 0.0437(17) 0.0527(18) 0.0246(14) 0.0018(13) -0.0072(12) 0.0044(13)
O12 0.0472(17) 0.0457(16) 0.0301(15) 0.0053(13) 0.0065(13) 0.0097(14)
O14 0.0424(17) 0.0510(17) 0.0319(15) 0.0100(13) -0.0067(13) 0.0075(14)
O16 0.0538(19) 0.0496(18) 0.0298(15) -0.0038(13) -0.0082(14) 0.0172(15)
O18 0.0412(17) 0.0575(18) 0.0257(14) 0.0048(13) -0.0015(12) 0.0099(14)
O20 0.058(2) 0.0563(19) 0.0355(16) 0.0062(15) 0.0077(15) 0.0127(16)
O22 0.0500(19) 0.0523(18) 0.0353(16) -0.0001(14) -0.0056(14) 0.0026(14)
O23 0.058(2) 0.0464(18) 0.0458(18) 0.0050(15) 0.0170(16) 0.0086(15)
O3 0.050(2) 0.059(2) 0.0364(17) 0.0119(15) -0.0048(14) 0.0067(15)
O13 0.078(3) 0.080(3) 0.044(2) 0.0101(19) -0.0029(19) 0.028(2)
O7 0.094(3) 0.088(3) 0.068(3) 0.020(2) 0.017(2) 0.046(3)
C1 0.032(2) 0.043(2) 0.0231(19) 0.0031(17) 0.0010(16) 0.0042(17)
C4 0.038(2) 0.048(2) 0.0210(19) -0.0030(17) -0.0038(16) 0.0051(18)
C6 0.033(2) 0.056(3) 0.0232(19) 0.0070(18) -0.0020(16) 0.0069(18)
C8 0.033(2) 0.052(2) 0.026(2) 0.0029(18) -0.0041(17) 0.0041(18)
C10 0.037(2) 0.053(2) 0.024(2) 0.0047(18) -0.0032(17) 0.0036(19)
C12 0.037(2) 0.048(2) 0.0238(19) -0.0002(18) 0.0002(17) 0.0022(18)
C14 0.036(2) 0.043(2) 0.031(2) 0.0036(17) 0.0000(17) 0.0043(17)
C16 0.038(2) 0.048(2) 0.026(2) 0.0057(18) -0.0041(17) 0.0089(18)
C18 0.040(2) 0.048(2) 0.025(2) -0.0026(17) -0.0011(17) 0.0041(18)
C20 0.036(2) 0.053(2) 0.024(2) 0.0045(18) -0.0040(17) 0.0036(18)
C22 0.034(2) 0.044(2) 0.030(2) -0.0004(18) -0.0051(17) 0.0039(18)
C24 0.035(2) 0.064(3) 0.025(2) 0.0028(19) -0.0057(17) 0.006(2)
C26 0.038(2) 0.057(3) 0.025(2) 0.0077(19) -0.0008(17) 0.0068(19)
C28 0.036(2) 0.043(2) 0.0238(19) 0.0058(17) 0.0008(16) 0.0034(17)
C30 0.032(2) 0.059(3) 0.028(2) 0.0069(19) -0.0033(17) 0.0060(19)
C32 0.037(2) 0.051(2) 0.027(2) 0.0033(18) -0.0011(17) 0.0027(19)
C34 0.042(2) 0.047(2) 0.0200(18) 0.0011(17) 0.0009(16) 0.0090(18)
C36 0.035(2) 0.046(2) 0.028(2) -0.0004(17) -0.0060(17) 0.0035(18)
C38 0.033(2) 0.057(3) 0.028(2) 0.0075(19) -0.0040(17) 0.0067(19)
C40 0.045(2) 0.045(2) 0.031(2) 0.0089(18) -0.0055(18) 0.0059(19)
C42 0.037(2) 0.049(2) 0.029(2) 0.0076(19) -0.0020(17) 0.0027(19)
C44 0.036(2) 0.048(2) 0.026(2) 0.0009(18) -0.0001(17) 0.0031(18)
C46 0.034(2) 0.060(3) 0.026(2) 0.0024(19) -0.0008(17) 0.0099(19)
C48 0.039(2) 0.043(2) 0.0255(19) 0.0028(17) -0.0024(17) 0.0047(18)
C50 0.034(2) 0.054(3) 0.026(2) 0.0033(18) -0.0025(17) 0.0010(19)
C52 0.038(2) 0.050(2) 0.0233(19) -0.0006(17) -0.0012(17) 0.0038(18)
C54 0.036(2) 0.054(3) 0.0224(19) 0.0032(18) -0.0027(17) 0.0034(19)
C56 0.032(2) 0.064(3) 0.022(2) 0.0040(19) -0.0016(17) 0.0066(19)
C57 0.040(2) 0.045(2) 0.029(2) 0.0031(18) -0.0011(18) 0.0025(19)
C29 0.042(2) 0.054(3) 0.025(2) 0.0008(19) -0.0032(18) 0.003(2)
C15 0.043(2) 0.049(2) 0.027(2) -0.0035(18) -0.0034(18) 0.0027(19)
C31 0.040(2) 0.054(3) 0.027(2) 0.0050(19) -0.0008(18) 0.0093(19)
C2 0.037(2) 0.052(2) 0.027(2) 0.0049(18) -0.0027(17) 0.0054(19)
O15 0.099(11) 0.042(4) 0.044(4) 0.000(3) 0.006(5) 0.000(4)
C33 0.043(2) 0.056(3) 0.027(2) 0.0069(19) -0.0021(18) 0.011(2)
C17 0.041(2) 0.054(3) 0.029(2) 0.0094(19) -0.0002(18) 0.009(2)
C35 0.043(2) 0.059(3) 0.025(2) -0.0047(19) -0.0043(18) 0.012(2)
C9 0.040(2) 0.044(2) 0.028(2) 0.0032(18) -0.0023(17) 0.0051(18)
C37 0.039(2) 0.058(3) 0.027(2) 0.0061(19) -0.0037(18) 0.007(2)
C19 0.050(3) 0.050(3) 0.024(2) 0.0009(18) 0.0011(18) -0.002(2)
C39 0.041(2) 0.050(2) 0.025(2) 0.0036(18) -0.0025(17) 0.0066(19)
C5 0.034(2) 0.053(2) 0.025(2) 0.0047(18) 0.0009(17) 0.0037(18)
C41 0.034(2) 0.064(3) 0.025(2) 0.0046(19) -0.0045(17) 0.008(2)
C21 0.046(3) 0.043(2) 0.031(2) 0.0063(18) -0.0076(19) 0.0018(19)
C43 0.040(2) 0.047(2) 0.030(2) 0.0026(18) -0.0019(18) 0.0061(19)
C11 0.040(2) 0.051(2) 0.0242(19) -0.0007(18) 0.0003(17) 0.0033(19)
C45 0.044(2) 0.053(3) 0.034(2) 0.007(2) -0.0016(19) 0.015(2)
C23 0.045(3) 0.048(2) 0.035(2) 0.0013(19) 0.0008(19) 0.002(2)
C47 0.064(3) 0.046(2) 0.028(2) 0.0033(19) -0.005(2) -0.007(2)
C3 0.056(3) 0.045(2) 0.023(2) -0.0014(18) -0.0061(19) 0.003(2)
C49 0.045(3) 0.059(3) 0.032(2) 0.010(2) -0.0042(19) 0.014(2)
C25 0.043(2) 0.057(3) 0.029(2) 0.0022(19) -0.0030(18) 0.014(2)
C51 0.051(3) 0.052(3) 0.031(2) 0.003(2) 0.004(2) 0.009(2)
C13 0.073(3) 0.048(3) 0.028(2) -0.001(2) -0.009(2) 0.003(2)
C53 0.055(3) 0.058(3) 0.032(2) 0.005(2) -0.004(2) 0.009(2)
C27 0.054(3) 0.054(3) 0.040(3) 0.002(2) -0.005(2) 0.007(2)
C55 0.049(3) 0.052(3) 0.048(3) 0.003(2) 0.004(2) 0.011(2)
C7 0.059(3) 0.066(3) 0.060(4) 0.007(3) 0.003(3) 0.017(3)
O2 0.117(5) 0.155(6) 0.084(4) 0.037(4) -0.033(3) -0.031(4)
O17 0.066(4) 0.096(5) 0.091(5) 0.016(4) -0.040(4) 0.001(4)
O9 0.053(5) 0.078(5) 0.147(9) 0.078(6) -0.011(5) 0.010(4)
O19 0.129(7) 0.104(5) 0.153(7) 0.014(5) -0.068(6) 0.024(5)
O5 0.037(5) 0.097(8) 0.053(6) 0.002(6) -0.006(4) 0.009(5)
O21 0.112(9) 0.128(9) 0.092(8) 0.007(7) -0.023(7) 0.035(7)
O11 0.137(9) 0.197(11) 0.189(11) 0.018(10) -0.069(8) -0.011(9)
O24 0.170(15) 0.163(14) 0.131(12) -0.002(10) -0.015(11) 0.040(12)
O25 0.138(9) 0.199(11) 0.189(11) 0.017(10) -0.069(8) -0.011(9)
O26 0.18(4) 0.15(3) 0.15(3) 0.05(3) -0.04(3) -0.01(3)
O27 0.196(18) 0.172(15) 0.188(17) 0.007(13) -0.029(14) -0.027(13)
O15A 0.097(13) 0.031(5) 0.025(6) 0.003(4) -0.024(6) 0.001(6)

loop_
_atom_type_symbol
_atom_type_description
_atom_type_scat_dispersion_real
_atom_type_scat_dispersion_imag
_atom_type_scat_source
C C 0.0181 0.0091 'International Tables Vol C Tables 4.2.6.8 and 6.1.1.4'
H H 0.0000 0.0000 'International Tables Vol C Tables 4.2.6.8 and 6.1.1.4'
Ca Ca 0.3641 1.2855 'International Tables Vol C Tables 4.2.6.8 and 6.1.1.4'
O O 0.0492 0.0322 'International Tables Vol C Tables 4.2.6.8 and 6.1.1.4'

loop_
_geom_angle_atom_site_label_1
_geom_angle_atom_site_label_2
_geom_angle_atom_site_label_3
_geom_angle
_geom_angle_site_symmetry_1
_geom_angle_site_symmetry_3
_geom_angle_publ_flag
Ca3 Ca2 Ca3 180.0 . 2_665 ?
O6 Ca2 Ca3 50.27(7) 2_665 2_665 ?
O6 Ca2 Ca3 129.73(7) . 2_665 ?
O6 Ca2 Ca3 50.28(7) . . ?
O6 Ca2 Ca3 129.73(7) 2_665 . ?
O6 Ca2 O6 180.0 2_665 . ?
O8 Ca2 Ca3 136.71(7) 1_454 2_665 ?
O8 Ca2 Ca3 136.71(7) 2_766 . ?
O8 Ca2 Ca3 43.29(7) 1_454 . ?
O8 Ca2 Ca3 43.29(7) 2_766 2_665 ?
O8 Ca2 O6 98.77(10) 1_454 2_665 ?
O8 Ca2 O6 81.23(10) 1_454 . ?
O8 Ca2 O6 81.23(10) 2_766 2_665 ?
O8 Ca2 O6 98.77(10) 2_766 . ?
O8 Ca2 O8 180.0 2_766 1_454 ?
O8 Ca2 O16 79.07(11) 1_454 1_554 ?
O8 Ca2 O16 100.93(11) 1_454 2_666 ?
O8 Ca2 O16 79.07(11) 2_766 2_666 ?
O8 Ca2 O16 100.93(11) 2_766 1_554 ?
O16 Ca2 Ca3 52.85(8) 2_666 2_665 ?
O16 Ca2 Ca3 127.15(8) 1_554 2_665 ?
O16 Ca2 Ca3 127.16(8) 2_666 . ?
O16 Ca2 Ca3 52.84(8) 1_554 . ?
O16 Ca2 O6 83.48(10) 2_666 2_665 ?
O16 Ca2 O6 96.52(10) 1_554 2_665 ?
O16 Ca2 O6 83.48(10) 1_554 . ?
O16 Ca2 O6 96.52(10) 2_666 . ?
O16 Ca2 O16 180.00(14) 2_666 1_554 ?
Ca3 Ca1 Ca1 113.29(3) 1_656 2_857 ?
O1 Ca1 Ca1 113.28(8) . 2_857 ?
O1 Ca1 Ca3 41.57(7) . 1_656 ?
O1 Ca1 O4 75.05(10) . . ?
O1 Ca1 O4 150.72(10) . 2_857 ?
O1 Ca1 O10 113.24(11) . 1_656 ?
O1 Ca1 O12 127.60(10) . 1_556 ?
O1 Ca1 O14 76.82(9) . 1_656 ?
O1 Ca1 O18 77.12(10) . 1_556 ?
O1 Ca1 O22 95.57(11) . . ?
O1 Ca1 C42 98.40(11) . 1_656 ?
O1 Ca1 C57 101.96(11) . 1_556 ?
O4 Ca1 Ca1 38.51(7) 2_857 2_857 ?
O4 Ca1 Ca1 38.75(7) . 2_857 ?
O4 Ca1 Ca3 140.90(7) 2_857 1_656 ?
O4 Ca1 Ca3 80.74(7) . 1_656 ?
O4 Ca1 O4 77.26(11) . 2_857 ?
O4 Ca1 O14 96.41(10) . 1_656 ?
O4 Ca1 O14 115.88(9) 2_857 1_656 ?
O4 Ca1 C42 90.44(11) 2_857 1_656 ?
O4 Ca1 C42 89.05(11) . 1_656 ?
O4 Ca1 C57 107.01(11) 2_857 1_556 ?
O4 Ca1 C57 168.75(12) . 1_556 ?
O10 Ca1 Ca1 64.92(7) 1_656 2_857 ?
O10 Ca1 Ca3 75.90(8) 1_656 1_656 ?
O10 Ca1 O4 74.08(10) 1_656 . ?
O10 Ca1 O4 67.19(10) 1_656 2_857 ?
O10 Ca1 O12 80.36(10) 1_656 1_556 ?
O10 Ca1 O14 50.32(10) 1_656 1_656 ?
O10 Ca1 O18 118.01(10) 1_656 1_556 ?
O10 Ca1 C42 25.62(11) 1_656 1_656 ?
O10 Ca1 C57 97.71(11) 1_656 1_556 ?
O12 Ca1 Ca1 117.96(7) 1_556 2_857 ?
O12 Ca1 Ca3 104.97(7) 1_556 1_656 ?
O12 Ca1 O4 81.68(9) 1_556 2_857 ?
O12 Ca1 O4 151.64(10) 1_556 . ?
O12 Ca1 O14 75.92(10) 1_556 1_656 ?
O12 Ca1 C42 72.22(11) 1_556 1_656 ?
O12 Ca1 C57 26.64(9) 1_556 1_556 ?
O14 Ca1 Ca1 110.57(7) 1_656 2_857 ?
O14 Ca1 Ca3 35.80(6) 1_656 1_656 ?
O14 Ca1 C42 25.51(11) 1_656 1_656 ?
O14 Ca1 C57 72.34(11) 1_656 1_556 ?
O18 Ca1 Ca1 167.81(9) 1_556 2_857 ?
O18 Ca1 Ca3 78.62(8) 1_556 1_656 ?
O18 Ca1 O4 130.05(10) 1_556 2_857 ?
O18 Ca1 O4 152.18(10) 1_556 . ?
O18 Ca1 O12 53.68(9) 1_556 1_556 ?
O18 Ca1 O14 77.28(10) 1_556 1_656 ?
O18 Ca1 C42 95.17(11) 1_556 1_656 ?
O18 Ca1 C57 27.26(10) 1_556 1_556 ?
O22 Ca1 Ca1 83.51(8) . 2_857 ?
O22 Ca1 Ca3 136.95(9) . 1_656 ?
O22 Ca1 O4 93.22(11) . . ?
O22 Ca1 O4 76.58(11) . 2_857 ?
O22 Ca1 O10 143.35(11) . 1_656 ?
O22 Ca1 O12 100.19(11) . 1_556 ?
O22 Ca1 O14 165.69(11) . 1_656 ?
O22 Ca1 O18 89.28(11) . 1_556 ?
O22 Ca1 C42 165.96(13) . 1_656 ?
O22 Ca1 C57 97.90(12) . 1_556 ?
C42 Ca1 Ca1 89.68(9) 1_656 2_857 ?
C42 Ca1 Ca3 57.09(9) 1_656 1_656 ?
C57 Ca1 Ca1 144.47(9) 1_556 2_857 ?
C57 Ca1 Ca3 89.87(9) 1_556 1_656 ?
C57 Ca1 C42 80.60(12) 1_556 1_656 ?
O1 Ca3 O6 122.16(9) 1_454 . ?
O1 Ca3 O16 92.65(9) 1_454 1_554 ?
O1 Ca3 C1 25.44(10) 1_454 1_454 ?
O1 Ca3 C13 139.70(12) 1_454 . ?
O6 Ca3 O16 68.02(9) . 1_554 ?
O6 Ca3 C1 97.02(10) . 1_454 ?
O6 Ca3 C13 25.77(8) . . ?
O8 Ca3 O1 51.25(9) 1_454 1_454 ?
O8 Ca3 O6 71.40(9) 1_454 . ?
O8 Ca3 O16 66.38(9) 1_454 1_554 ?
O8 Ca3 C1 25.82(10) 1_454 1_454 ?
O8 Ca3 C13 93.52(11) 1_454 . ?
O14 Ca3 O1 79.56(10) . 1_454 ?
O14 Ca3 O6 151.68(10) . . ?
O14 Ca3 O8 129.82(10) . 1_454 ?
O14 Ca3 O16 133.81(10) . 1_554 ?
O14 Ca3 O20 80.23(11) . . ?
O14 Ca3 O23 86.01(11) . 1_554 ?
O14 Ca3 C1 104.62(11) . 1_454 ?
O14 Ca3 O15 100.11(19) . . ?
O14 Ca3 C13 125.96(11) . . ?
O14 Ca3 O2 84.22(18) . . ?
O14 Ca3 O15A 102.4(4) . . ?
O16 Ca3 C1 78.55(10) 1_554 1_454 ?
O16 Ca3 C13 88.61(11) 1_554 . ?
O20 Ca3 O1 72.02(10) . 1_454 ?
O20 Ca3 O6 89.27(11) . . ?
O20 Ca3 O8 76.08(11) . 1_454 ?
O20 Ca3 O16 140.52(10) . 1_554 ?
O20 Ca3 O23 145.55(12) . 1_554 ?
O20 Ca3 C1 72.51(11) . 1_454 ?
O20 Ca3 C13 81.71(14) . . ?
O23 Ca3 O1 74.51(11) 1_554 1_454 ?
O23 Ca3 O6 115.73(10) 1_554 . ?
O23 Ca3 O8 89.32(11) 1_554 1_454 ?
O23 Ca3 O16 48.43(10) 1_554 1_554 ?
O23 Ca3 C1 80.80(12) 1_554 1_454 ?
O23 Ca3 C13 130.91(14) 1_554 . ?
O15 Ca3 O1 141.9(7) . 1_454 ?
O15 Ca3 O6 51.59(16) . . ?
O15 Ca3 O8 112.2(5) . 1_454 ?
O15 Ca3 O16 112.5(4) . 1_554 ?
O15 Ca3 O20 70.5(7) . . ?
O15 Ca3 O23 143.5(7) . 1_554 ?
O15 Ca3 C1 130.6(7) . 1_454 ?
O15 Ca3 C13 26.14(13) . . ?
O15 Ca3 O2 73.6(8) . . ?
C13 Ca3 C1 117.47(13) . 1_454 ?
O2 Ca3 O1 142.9(2) . 1_454 ?
O2 Ca3 O6 86.0(2) . . ?
O2 Ca3 O8 140.32(17) . 1_454 ?
O2 Ca3 O16 75.11(16) . 1_554 ?
O2 Ca3 O20 137.35(17) . . ?
O2 Ca3 O23 71.28(19) . 1_554 ?
O2 Ca3 C1 150.13(17) . 1_454 ?
O2 Ca3 C13 75.9(2) . . ?
O15A Ca3 O6 50.4(3) . . ?
O15A Ca3 O20 86.8(10) . . ?
O15A Ca3 C13 26.0(3) . . ?
O15A Ca3 O2 58.3(9) . . ?
Ca1 O1 Ca3 101.82(10) . 1_656 ?
C1 O1 Ca1 168.0(3) . . ?
C1 O1 Ca3 90.1(2) . 1_656 ?
Ca1 O4 Ca1 102.74(11) . 2_857 ?
Ca2 O6 Ca3 87.63(9) . . ?
C13 O6 Ca2 170.9(3) . . ?
C13 O6 Ca3 83.2(3) . . ?
Ca2 O8 Ca3 97.15(10) 1_656 1_656 ?
C1 O8 Ca2 149.4(3) . 1_656 ?
C1 O8 Ca3 97.0(2) . 1_656 ?
C42 O10 Ca1 98.5(3) . 1_454 ?
C57 O12 Ca1 92.4(2) . 1_554 ?
Ca3 O14 Ca1 100.66(10) . 1_454 ?
C42 O14 Ca1 85.9(2) . 1_454 ?
C42 O14 Ca3 138.3(3) . . ?
Ca2 O16 Ca3 86.95(10) 1_556 1_556 ?
C22 O16 Ca2 143.7(3) . 1_556 ?
C22 O16 Ca3 84.9(3) . 1_556 ?
C57 O18 Ca1 92.4(2) . 1_554 ?
Ca3 O20 H20A 109.7 . . ?
Ca3 O20 H20B 109.3 . . ?
H20A O20 H20B 104.4 . . ?
Ca1 O22 H22A 109.0 . . ?
Ca1 O22 H22B 109.8 . . ?
H22A O22 H22B 104.4 . . ?
C22 O23 Ca3 104.1(3) . 1_556 ?
H3A O3 H3B 104.4 . . ?
C7 O7 H7 109.5 . . ?
O1 C1 Ca3 64.4(2) . 1_656 ?
O1 C1 O8 121.6(4) . . ?
O1 C1 C28 121.2(4) . . ?
O8 C1 Ca3 57.1(2) . 1_656 ?
O8 C1 C28 117.3(4) . . ?
C28 C1 Ca3 174.4(3) . 1_656 ?
C48 C4 C12 119.8(4) . . ?
C19 C4 C12 121.6(4) . . ?
C19 C4 C48 118.4(4) . . ?
C40 C6 C54 119.3(4) . . ?
C52 C6 C40 119.2(4) . . ?
C52 C6 C54 121.5(4) . . ?
C14 C8 C2 120.8(4) . . ?
C49 C8 C14 118.3(4) . . ?
C49 C8 C2 120.9(4) . . ?
C30 C10 C50 119.2(4) . . ?
C30 C10 C37 118.5(4) . . ?
C37 C10 C50 122.2(4) . . ?
C44 C12 C4 122.4(4) 2_676 . ?
C11 C12 C4 118.1(4) . . ?
C11 C12 C44 119.4(4) . 2_676 ?
C8 C14 H14 119.5 . . ?
C9 C14 C8 121.0(4) . . ?
C9 C14 H14 119.5 . . ?
C28 C16 H16 120.1 . . ?
C52 C16 H16 120.1 . . ?
C52 C16 C28 119.8(4) . . ?
C29 C18 C18 118.9(5) . 2_676 ?
C29 C18 C11 123.4(4) . . ?
C11 C18 C18 117.7(5) . 2_676 ?
C30 C20 C24 118.8(4) . . ?
C30 C20 C38 123.3(4) . . ?
C38 C20 C24 117.9(4) . . ?
O16 C22 Ca3 70.4(2) . 1_556 ?
O16 C22 C36 119.3(4) . . ?
O23 C22 Ca3 51.9(2) . 1_556 ?
O23 C22 O16 121.6(4) . . ?
O23 C22 C36 119.0(4) . . ?
C36 C22 Ca3 166.1(3) . 1_556 ?
C46 C24 C20 118.8(4) . . ?
C41 C24 C20 118.1(4) . . ?
C41 C24 C46 123.2(4) . . ?
C50 C26 H26 119.8 . . ?
C43 C26 H26 119.8 . . ?
C43 C26 C50 120.5(4) . . ?
C16 C28 C1 119.8(4) . . ?
C21 C28 C1 120.1(4) . . ?
C21 C28 C16 120.1(4) . . ?
C10 C30 C20 122.8(4) . . ?
C10 C30 H30 118.6 . . ?
C20 C30 H30 118.6 . . ?
C17 C32 C57 120.0(4) . . ?
C43 C32 C57 121.1(4) . . ?
C43 C32 C17 118.8(4) . . ?
C48 C34 H34 119.8 . . ?
C3 C34 H34 119.8 . . ?
C3 C34 C48 120.3(4) . . ?
C9 C36 C22 120.1(4) . . ?
C45 C36 C22 120.3(4) . . ?
C45 C36 C9 119.5(4) . . ?
C20 C38 H38 118.6 . . ?
C54 C38 C20 122.7(4) . . ?
C54 C38 H38 118.6 . . ?
C6 C40 H40 119.7 . . ?
C21 C40 C6 120.5(4) . . ?
C21 C40 H40 119.7 . . ?
O10 C42 Ca1 55.9(2) . 1_454 ?
O10 C42 C5 117.8(4) . . ?
O14 C42 Ca1 68.6(2) . 1_454 ?
O14 C42 O10 121.5(4) . . ?
O14 C42 C5 120.8(4) . . ?
C5 C42 Ca1 159.7(3) . 1_454 ?
C12 C44 C15 125.4(4) 2_676 . ?
C29 C44 C12 117.6(4) . 2_676 ?
C29 C44 C15 116.9(4) . . ?
C24 C46 H46 118.9 . . ?
C2 C46 C24 122.2(4) . . ?
C2 C46 H46 118.9 . . ?
C4 C48 H48 119.5 . . ?
C34 C48 C4 120.9(4) . . ?
C34 C48 H48 119.5 . . ?
C26 C50 C10 121.2(4) . . ?
C26 C50 C31 118.0(4) . . ?
C31 C50 C10 120.7(4) . . ?
C6 C52 C16 120.3(4) . . ?
C6 C52 H52 119.9 . . ?
C16 C52 H52 119.9 . . ?
C38 C54 C6 120.1(4) . . ?
C38 C54 C2 119.2(4) . . ?
C2 C54 C6 120.6(4) . . ?
C33 C56 C37 120.9(4) . . ?
C35 C56 C33 118.8(4) . . ?
C35 C56 C37 120.3(4) . . ?
O12 C57 Ca1 60.9(2) . 1_554 ?
O12 C57 O18 120.5(4) . . ?
O12 C57 C32 121.0(4) . . ?
O18 C57 Ca1 60.3(2) . 1_554 ?
O18 C57 C32 118.5(3) . . ?
C32 C57 Ca1 170.6(3) . 1_554 ?
C18 C29 H29 118.4 . . ?
C44 C29 C18 123.3(4) . . ?
C44 C29 H29 118.4 . . ?
C23 C15 C44 123.5(4) . . ?
C51 C15 C44 118.9(4) . . ?
C51 C15 C23 117.3(4) . . ?
C50 C31 H31 119.5 . . ?
C17 C31 C50 121.1(4) . . ?
C17 C31 H31 119.5 . . ?
C46 C2 C8 119.8(4) . . ?
C46 C2 C54 119.1(4) . . ?
C54 C2 C8 121.0(4) . . ?
C13 O15 Ca3 100.0(5) . . ?
C56 C33 H33 119.6 . . ?
C39 C33 C56 120.9(4) . . ?
C39 C33 H33 119.6 . . ?
C32 C17 H17 119.7 . . ?
C31 C17 C32 120.6(4) . . ?
C31 C17 H17 119.7 . . ?
C56 C35 H35 119.5 . . ?
C56 C35 C25 120.9(4) . . ?
C25 C35 H35 119.5 . . ?
C14 C9 C36 120.1(4) . . ?
C14 C9 H9 120.0 . . ?
C36 C9 H9 120.0 . . ?
C10 C37 C56 121.8(4) . . ?
C41 C37 C10 119.2(4) . . ?
C41 C37 C56 119.0(4) . . ?
C4 C19 H19 119.6 . . ?
C47 C19 C4 120.9(4) . . ?
C47 C19 H19 119.6 . . ?
C33 C39 H39 120.3 . . ?
C5 C39 C33 119.5(4) . . ?
C5 C39 H39 120.3 . . ?
C39 C5 C42 119.4(4) . . ?
C39 C5 C25 120.6(4) . . ?
C25 C5 C42 120.0(4) . . ?
C24 C41 H41 118.7 . . ?
C37 C41 C24 122.5(4) . . ?
C37 C41 H41 118.7 . . ?
C28 C21 H21 120.0 . . ?
C40 C21 C28 120.0(4) . . ?
C40 C21 H21 120.0 . . ?
C26 C43 C32 121.0(4) . . ?
C26 C43 H43 119.5 . . ?
C32 C43 H43 119.5 . . ?
C12 C11 C18 123.1(4) . . ?
C12 C11 H11 118.5 . . ?
C18 C11 H11 118.5 . . ?
C36 C45 H45 119.8 . . ?
C36 C45 C49 120.3(4) . . ?
C49 C45 H45 119.8 . . ?
C15 C23 H23 119.6 . . ?
C55 C23 C15 120.8(4) . . ?
C55 C23 H23 119.6 . . ?
C19 C47 H47 119.9 . . ?
C19 C47 C3 120.2(4) . . ?
C3 C47 H47 119.9 . . ?
C34 C3 C47 119.1(4) . . ?
C34 C3 C13 122.2(4) . . ?
C47 C3 C13 118.7(4) . . ?
C8 C49 C45 120.8(4) . . ?
C8 C49 H49 119.6 . . ?
C45 C49 H49 119.6 . . ?
C35 C25 H25 120.4 . . ?
C5 C25 C35 119.2(4) . . ?
C5 C25 H25 120.4 . . ?
C15 C51 H51 118.9 . . ?
C53 C51 C15 122.2(5) . . ?
C53 C51 H51 118.9 . . ?
O6 C13 Ca3 71.0(2) . . ?
O6 C13 O15 123.6(6) . . ?
O6 C13 C3 120.9(4) . . ?
O6 C13 O15A 118.2(10) . . ?
O15 C13 Ca3 53.9(4) . . ?
O15 C13 C3 113.8(5) . . ?
C3 C13 Ca3 167.7(3) . . ?
O15A C13 Ca3 52.1(5) . . ?
O15A C13 C3 118.1(6) . . ?
C51 C53 H53 119.8 . . ?
C51 C53 C27 120.3(5) . . ?
C27 C53 H53 119.8 . . ?
C53 C27 C55 119.0(5) . . ?
C53 C27 C7 118.7(5) . . ?
C55 C27 C7 122.3(5) . . ?
C23 C55 C27 120.3(5) . . ?
C23 C55 H55 119.8 . . ?
C27 C55 H55 119.8 . . ?
O13 C7 O7 123.2(5) . . ?
O13 C7 C27 122.5(5) . . ?
O7 C7 C27 114.2(5) . . ?
Ca3 O2 H2A 109.8 . . ?
Ca3 O2 H2B 110.0 . . ?
H2A O2 H2B 104.2 . . ?
C13 O15A Ca3 101.9(6) . . ?

loop_
_geom_bond_atom_site_label_1
_geom_bond_atom_site_label_2
_geom_bond_distance
_geom_bond_site_symmetry_2
_geom_bond_publ_flag
Ca2 Ca3 3.5501(8) 2_665 ?
Ca2 Ca3 3.5501(8) . ?
Ca2 O6 2.382(2) . ?
Ca2 O6 2.382(2) 2_665 ?
Ca2 O8 2.279(3) 2_766 ?
Ca2 O8 2.279(3) 1_454 ?
Ca2 O16 2.295(3) 1_554 ?
Ca2 O16 2.295(3) 2_666 ?
Ca1 Ca1 3.8846(16) 2_857 ?
Ca1 Ca3 3.8563(11) 1_656 ?
Ca1 O1 2.349(3) . ?
Ca1 O4 2.480(3) . ?
Ca1 O4 2.493(3) 2_857 ?
Ca1 O10 2.424(3) 1_656 ?
Ca1 O12 2.450(3) 1_556 ?
Ca1 O14 2.703(3) 1_656 ?
Ca1 O18 2.435(3) 1_556 ?
Ca1 O22 2.411(2) . ?
Ca1 C42 2.895(4) 1_656 ?
Ca1 C57 2.800(4) 1_556 ?
Ca3 O1 2.614(3) 1_454 ?
Ca3 O6 2.733(3) . ?
Ca3 O8 2.453(3) 1_454 ?
Ca3 O14 2.296(3) . ?
Ca3 O16 2.833(3) 1_554 ?
Ca3 O20 2.427(2) . ?
Ca3 O23 2.432(3) 1_554 ?
Ca3 C1 2.898(4) 1_454 ?
Ca3 O15 2.354(9) . ?
Ca3 C13 2.870(5) . ?
Ca3 O2 2.425(3) . ?
Ca3 O15A 2.314(10) . ?
O1 C1 1.245(5) . ?
O6 C13 1.257(4) . ?
O8 C1 1.272(5) . ?
O10 C42 1.265(5) . ?
O12 C57 1.257(4) . ?
O14 C42 1.250(5) . ?
O16 C22 1.257(5) . ?
O18 C57 1.284(4) . ?
O20 H20A 0.8719 . ?
O20 H20B 0.8718 . ?
O22 H22A 0.8709 . ?
O22 H22B 0.8711 . ?
O23 C22 1.252(5) . ?
O3 H3A 0.8700 . ?
O3 H3B 0.8703 . ?
O13 C7 1.218(7) . ?
O7 H7 0.8400 . ?
O7 C7 1.311(7) . ?
C1 C28 1.502(6) . ?
C4 C12 1.493(6) . ?
C4 C48 1.392(6) . ?
C4 C19 1.391(6) . ?
C6 C40 1.408(6) . ?
C6 C52 1.384(6) . ?
C6 C54 1.486(6) . ?
C8 C14 1.410(6) . ?
C8 C2 1.488(6) . ?
C8 C49 1.386(6) . ?
C10 C30 1.377(6) . ?
C10 C50 1.485(6) . ?
C10 C37 1.447(6) . ?
C12 C44 1.449(6) 2_676 ?
C12 C11 1.366(6) . ?
C14 H14 0.9500 . ?
C14 C9 1.377(6) . ?
C16 H16 0.9500 . ?
C16 C28 1.393(6) . ?
C16 C52 1.391(6) . ?
C18 C18 1.423(8) 2_676 ?
C18 C29 1.405(7) . ?
C18 C11 1.422(6) . ?
C20 C24 1.429(6) . ?
C20 C30 1.400(6) . ?
C20 C38 1.416(6) . ?
C22 C36 1.496(6) . ?
C24 C46 1.420(6) . ?
C24 C41 1.418(6) . ?
C26 H26 0.9500 . ?
C26 C50 1.401(7) . ?
C26 C43 1.381(6) . ?
C28 C21 1.387(6) . ?
C30 H30 0.9500 . ?
C32 C57 1.492(6) . ?
C32 C17 1.394(6) . ?
C32 C43 1.386(6) . ?
C34 H34 0.9500 . ?
C34 C48 1.391(6) . ?
C34 C3 1.382(6) . ?
C36 C9 1.399(6) . ?
C36 C45 1.382(6) . ?
C38 H38 0.9500 . ?
C38 C54 1.366(6) . ?
C40 H40 0.9500 . ?
C40 C21 1.371(6) . ?
C42 C5 1.507(6) . ?
C44 C29 1.386(6) . ?
C44 C15 1.482(7) . ?
C46 H46 0.9500 . ?
C46 C2 1.364(6) . ?
C48 H48 0.9500 . ?
C50 C31 1.403(6) . ?
C52 H52 0.9500 . ?
C54 C2 1.443(6) . ?
C56 C33 1.392(6) . ?
C56 C35 1.385(7) . ?
C56 C37 1.476(6) . ?
C29 H29 0.9500 . ?
C15 C23 1.405(7) . ?
C15 C51 1.402(6) . ?
C31 H31 0.9500 . ?
C31 C17 1.373(6) . ?
O15 C13 1.284(5) . ?
C33 H33 0.9500 . ?
C33 C39 1.390(6) . ?
C17 H17 0.9500 . ?
C35 H35 0.9500 . ?
C35 C25 1.395(6) . ?
C9 H9 0.9500 . ?
C37 C41 1.368(6) . ?
C19 H19 0.9500 . ?
C19 C47 1.386(6) . ?
C39 H39 0.9500 . ?
C39 C5 1.381(6) . ?
C5 C25 1.388(6) . ?
C41 H41 0.9500 . ?
C21 H21 0.9500 . ?
C43 H43 0.9500 . ?
C11 H11 0.9500 . ?
C45 H45 0.9500 . ?
C45 C49 1.398(6) . ?
C23 H23 0.9500 . ?
C23 C55 1.381(7) . ?
C47 H47 0.9500 . ?
C47 C3 1.400(6) . ?
C3 C13 1.509(6) . ?
C49 H49 0.9500 . ?
C25 H25 0.9500 . ?
C51 H51 0.9500 . ?
C51 C53 1.362(7) . ?
C13 O15A 1.286(11) . ?
C53 H53 0.9500 . ?
C53 C27 1.387(7) . ?
C27 C55 1.405(7) . ?
C27 C7 1.501(8) . ?
C55 H55 0.9500 . ?
O2 H2A 0.8768 . ?
O2 H2B 0.8768 . ?

loop_
_geom_torsion_atom_site_label_1
_geom_torsion_atom_site_label_2
_geom_torsion_atom_site_label_3
_geom_torsion_atom_site_label_4
_geom_torsion
_geom_torsion_site_symmetry_1
_geom_torsion_site_symmetry_2
_geom_torsion_site_symmetry_3
_geom_torsion_site_symmetry_4
_geom_torsion_publ_flag
Ca2 O8 C1 Ca3 117.0(5) 1_656 . . 1_656 ?
Ca2 O8 C1 O1 118.2(5) 1_656 . . . ?
Ca2 O8 C1 C28 -62.0(7) 1_656 . . . ?
Ca2 O16 C22 Ca3 -77.7(4) 1_556 . . 1_556 ?
Ca2 O16 C22 O23 -86.8(6) 1_556 . . . ?
Ca2 O16 C22 C36 91.4(6) 1_556 . . . ?
Ca1 O1 C1 Ca3 174.3(13) . . . 1_656 ?
Ca1 O1 C1 O8 173.2(10) . . . . ?
Ca1 O1 C1 C28 -6.5(15) . . . . ?
Ca1 O10 C42 O14 -21.6(4) 1_454 . . . ?
Ca1 O10 C42 C5 157.4(3) 1_454 . . . ?
Ca1 O12 C57 O18 10.3(4) 1_554 . . . ?
Ca1 O12 C57 C32 -169.4(4) 1_554 . . . ?
Ca1 O14 C42 O10 19.2(4) 1_454 . . . ?
Ca1 O14 C42 C5 -159.9(4) 1_454 . . . ?
Ca1 O18 C57 O12 -10.4(4) 1_554 . . . ?
Ca1 O18 C57 C32 169.3(3) 1_554 . . . ?
Ca1 C42 C5 C39 45.9(10) 1_454 . . . ?
Ca1 C42 C5 C25 -133.9(8) 1_454 . . . ?
Ca3 O1 C1 O8 -1.1(4) 1_656 . . . ?
Ca3 O1 C1 C28 179.2(3) 1_656 . . . ?
Ca3 O6 C13 O15 -11.9(17) . . . . ?
Ca3 O6 C13 C3 -176.6(5) . . . . ?
Ca3 O6 C13 O15A 22.7(18) . . . . ?
Ca3 O8 C1 O1 1.1(4) 1_656 . . . ?
Ca3 O8 C1 C28 -179.1(3) 1_656 . . . ?
Ca3 O14 C42 Ca1 -101.4(4) . . . 1_454 ?
Ca3 O14 C42 O10 -82.2(6) . . . . ?
Ca3 O14 C42 C5 98.7(5) . . . . ?
Ca3 O16 C22 O23 -9.1(4) 1_556 . . . ?
Ca3 O16 C22 C36 169.1(4) 1_556 . . . ?
Ca3 O23 C22 O16 10.9(5) 1_556 . . . ?
Ca3 O23 C22 C36 -167.4(3) 1_556 . . . ?
Ca3 C22 C36 C9 -65.0(14) 1_556 . . . ?
Ca3 C22 C36 C45 111.4(12) 1_556 . . . ?
Ca3 O15 C13 O6 13.9(19) . . . . ?
Ca3 O15 C13 C3 179.6(5) . . . . ?
O1 C1 C28 C16 -14.7(6) . . . . ?
O1 C1 C28 C21 166.6(4) . . . . ?
O6 C13 O15A Ca3 -27(2) . . . . ?
O8 C1 C28 C16 165.5(4) . . . . ?
O8 C1 C28 C21 -13.2(6) . . . . ?
O10 C42 C5 C39 -20.5(6) . . . . ?
O10 C42 C5 C25 159.7(4) . . . . ?
O14 C42 C5 C39 158.6(4) . . . . ?
O14 C42 C5 C25 -21.3(6) . . . . ?
O16 C22 C36 C9 162.7(4) . . . . ?
O16 C22 C36 C45 -20.9(6) . . . . ?
O23 C22 C36 C9 -19.1(6) . . . . ?
O23 C22 C36 C45 157.4(4) . . . . ?
C1 C28 C21 C40 179.6(4) . . . . ?
C4 C12 C11 C18 176.4(4) . . . . ?
C4 C19 C47 C3 -1.4(8) . . . . ?
C6 C40 C21 C28 -0.8(7) . . . . ?
C6 C54 C2 C8 -7.5(7) . . . . ?
C6 C54 C2 C46 175.2(4) . . . . ?
C8 C14 C9 C36 -1.8(6) . . . . ?
C10 C50 C31 C17 177.9(4) . . . . ?
C10 C37 C41 C24 0.4(7) . . . . ?
C12 C4 C48 C34 -177.0(4) . . . . ?
C12 C4 C19 C47 178.5(4) . . . . ?
C12 C44 C29 C18 0.2(7) 2_676 . . . ?
C12 C44 C15 C23 -41.0(7) 2_676 . . . ?
C12 C44 C15 C51 145.6(5) 2_676 . . . ?
C14 C8 C2 C46 128.8(5) . . . . ?
C14 C8 C2 C54 -48.5(6) . . . . ?
C14 C8 C49 C45 0.3(7) . . . . ?
C16 C28 C21 C40 0.9(7) . . . . ?
C18 C18 C29 C44 1.2(8) 2_676 . . . ?
C18 C18 C11 C12 -0.5(8) 2_676 . . . ?
C20 C24 C46 C2 2.1(7) . . . . ?
C20 C24 C41 C37 -2.0(7) . . . . ?
C20 C38 C54 C6 -175.2(4) . . . . ?
C20 C38 C54 C2 2.3(7) . . . . ?
C22 C36 C9 C14 176.6(4) . . . . ?
C22 C36 C45 C49 -174.8(4) . . . . ?
C24 C20 C30 C10 2.7(7) . . . . ?
C24 C20 C38 C54 -0.1(7) . . . . ?
C24 C46 C2 C8 -177.2(4) . . . . ?
C24 C46 C2 C54 0.1(7) . . . . ?
C26 C50 C31 C17 1.7(7) . . . . ?
C28 C16 C52 C6 -0.9(6) . . . . ?
C30 C10 C50 C26 41.6(6) . . . . ?
C30 C10 C50 C31 -134.4(5) . . . . ?
C30 C10 C37 C56 -176.7(4) . . . . ?
C30 C10 C37 C41 2.7(7) . . . . ?
C30 C20 C24 C46 179.9(4) . . . . ?
C30 C20 C24 C41 0.5(7) . . . . ?
C30 C20 C38 C54 177.8(4) . . . . ?
C34 C3 C13 Ca3 166.6(15) . . . . ?
C34 C3 C13 O6 -28.9(8) . . . . ?
C34 C3 C13 O15 165.0(15) . . . . ?
C34 C3 C13 O15A 132(2) . . . . ?
C36 C45 C49 C8 -1.9(7) . . . . ?
C38 C20 C24 C46 -2.1(7) . . . . ?
C38 C20 C24 C41 178.5(4) . . . . ?
C38 C20 C30 C10 -175.2(4) . . . . ?
C38 C54 C2 C8 175.0(4) . . . . ?
C38 C54 C2 C46 -2.3(7) . . . . ?
C40 C6 C52 C16 1.0(6) . . . . ?
C40 C6 C54 C38 119.6(5) . . . . ?
C40 C6 C54 C2 -57.9(6) . . . . ?
C42 C5 C25 C35 -178.9(4) . . . . ?
C44 C12 C11 C18 -0.8(7) 2_676 . . . ?
C44 C15 C23 C55 -170.4(4) . . . . ?
C44 C15 C51 C53 170.8(4) . . . . ?
C46 C24 C41 C37 178.6(5) . . . . ?
C48 C4 C12 C44 -138.6(4) . . . 2_676 ?
C48 C4 C12 C11 44.2(6) . . . . ?
C48 C4 C19 C47 2.7(7) . . . . ?
C48 C34 C3 C47 3.1(7) . . . . ?
C48 C34 C3 C13 -173.6(4) . . . . ?
C50 C10 C30 C20 171.2(4) . . . . ?
C50 C10 C37 C56 7.9(7) . . . . ?
C50 C10 C37 C41 -172.7(4) . . . . ?
C50 C26 C43 C32 -0.5(7) . . . . ?
C50 C31 C17 C32 -0.8(7) . . . . ?
C52 C6 C40 C21 -0.1(7) . . . . ?
C52 C6 C54 C38 -60.2(6) . . . . ?
C52 C6 C54 C2 122.4(5) . . . . ?
C52 C16 C28 C1 -178.7(4) . . . . ?
C52 C16 C28 C21 0.0(6) . . . . ?
C54 C6 C40 C21 -179.9(4) . . . . ?
C54 C6 C52 C16 -179.3(4) . . . . ?
C56 C33 C39 C5 0.1(7) . . . . ?
C56 C35 C25 C5 -0.1(7) . . . . ?
C56 C37 C41 C24 179.8(4) . . . . ?
C57 C32 C17 C31 -178.3(4) . . . . ?
C57 C32 C43 C26 178.9(4) . . . . ?
C29 C18 C11 C12 -179.0(4) . . . . ?
C29 C44 C15 C23 135.8(5) . . . . ?
C29 C44 C15 C51 -37.7(6) . . . . ?
C15 C44 C29 C18 -176.8(4) . . . . ?
C15 C23 C55 C27 -0.2(7) . . . . ?
C15 C51 C53 C27 -0.1(8) . . . . ?
C2 C8 C14 C9 -176.8(4) . . . . ?
C2 C8 C49 C45 178.6(4) . . . . ?
C33 C56 C35 C25 -1.0(7) . . . . ?
C33 C56 C37 C10 57.1(6) . . . . ?
C33 C56 C37 C41 -122.3(5) . . . . ?
C33 C39 C5 C42 178.9(4) . . . . ?
C33 C39 C5 C25 -1.3(7) . . . . ?
C17 C32 C57 O12 175.2(4) . . . . ?
C17 C32 C57 O18 -4.5(6) . . . . ?
C17 C32 C43 C26 1.5(7) . . . . ?
C35 C56 C33 C39 1.0(7) . . . . ?
C35 C56 C37 C10 -121.7(5) . . . . ?
C35 C56 C37 C41 58.9(6) . . . . ?
C9 C36 C45 C49 1.7(7) . . . . ?
C37 C10 C30 C20 -4.3(7) . . . . ?
C37 C10 C50 C26 -143.0(5) . . . . ?
C37 C10 C50 C31 41.0(6) . . . . ?
C37 C56 C33 C39 -177.8(4) . . . . ?
C37 C56 C35 C25 177.8(4) . . . . ?
C19 C4 C12 C44 45.6(6) . . . 2_676 ?
C19 C4 C12 C11 -131.5(5) . . . . ?
C19 C4 C48 C34 -1.1(6) . . . . ?
C19 C47 C3 C34 -1.5(7) . . . . ?
C19 C47 C3 C13 175.3(5) . . . . ?
C39 C5 C25 C35 1.3(7) . . . . ?
C41 C24 C46 C2 -178.6(5) . . . . ?
C43 C26 C50 C10 -177.2(4) . . . . ?
C43 C26 C50 C31 -1.1(7) . . . . ?
C43 C32 C57 O12 -2.2(7) . . . . ?
C43 C32 C57 O18 178.1(4) . . . . ?
C43 C32 C17 C31 -0.8(7) . . . . ?
C11 C18 C29 C44 179.6(4) . . . . ?
C45 C36 C9 C14 0.2(6) . . . . ?
C23 C15 C51 C53 -3.1(7) . . . . ?
C47 C3 C13 Ca3 -10(2) . . . . ?
C47 C3 C13 O6 154.4(5) . . . . ?
C47 C3 C13 O15 -11.7(16) . . . . ?
C47 C3 C13 O15A -45(2) . . . . ?
C3 C34 C48 C4 -1.8(7) . . . . ?
C3 C13 O15A Ca3 171.2(6) . . . . ?
C49 C8 C14 C9 1.6(6) . . . . ?
C49 C8 C2 C46 -49.6(6) . . . . ?
C49 C8 C2 C54 133.2(5) . . . . ?
C51 C15 C23 C55 3.2(7) . . . . ?
C51 C53 C27 C55 3.2(8) . . . . ?
C51 C53 C27 C7 -174.2(5) . . . . ?
C53 C27 C55 C23 -3.0(8) . . . . ?
C53 C27 C7 O13 8.7(9) . . . . ?
C53 C27 C7 O7 -172.9(5) . . . . ?
C55 C27 C7 O13 -168.7(5) . . . . ?
C55 C27 C7 O7 9.8(8) . . . . ?
C7 C27 C55 C23 174.3(5) . . . . ?
